data_4086730
loop_
_publ_author_name
'Valadez, Travis N.'
'Norton, Jack R.'
'Neary, Michelle C.'
'Quinlivan, Patrick J.'

_publ_section_title
;
 Reaction of Cp*2Zr(2,3-dimethylbutadiene) with Isonitriles and CO
;
_journal_issue 18
_journal_name_full Organometallics
_journal_page_first 3163
_journal_paper_doi 10.1021/acs.organomet.6b00522
_journal_volume 35
_journal_year 2016
_chemical_formula_moiety 'C37 H55 N Zr, 0.5(C7 H8)'
_chemical_formula_sum 'C40.5 H59 N Zr'
_chemical_formula_weight 651.10
_space_group_crystal_system triclinic
_space_group_IT_number 2
_space_group_name_Hall '-P 1'
_space_group_name_H-M_alt 'P -1'
_symmetry_space_group_name_Hall '-P 1'
_symmetry_space_group_name_H-M 'P -1'
_atom_sites_solution_hydrogens geom
_audit_creation_method SHELXL-2014/7
_cell_angle_alpha 93.2340(10)
_cell_angle_beta 100.7900(10)
_cell_angle_gamma 97.6760(10)
_cell_formula_units_Z 2
_cell_length_a 9.9539(4)
_cell_length_b 10.2631(4)
_cell_length_c 17.0973(7)
_cell_measurement_reflns_used 9809
_cell_measurement_temperature 130(2)
_cell_measurement_theta_max 32.98
_cell_measurement_theta_min 2.21
_cell_volume 1694.41(12)
_computing_cell_refinement 'Bruker SAINT'
_computing_data_collection 'Bruker APEX2'
_computing_data_reduction 'Bruker SAINT'
_computing_molecular_graphics 'Bruker SHELXTL'
_computing_publication_material 'Bruker SHELXTL'
_computing_structure_refinement 'SHELXL-2014/7 (Sheldrick, 2014)'
_computing_structure_solution 'SHELXS-97 (Sheldrick 2008)'
_diffrn_ambient_temperature 130(2)
_diffrn_measured_fraction_theta_full 1.000
_diffrn_measured_fraction_theta_max 0.930
_diffrn_measurement_device_type 'Bruker APEX-II CCD'
_diffrn_measurement_method '\f and \w scans'
_diffrn_radiation_type MoK\a
_diffrn_radiation_wavelength 0.71073
_diffrn_reflns_av_R_equivalents 0.0234
_diffrn_reflns_av_unetI/netI 0.0301
_diffrn_reflns_Laue_measured_fraction_full 1.000
_diffrn_reflns_Laue_measured_fraction_max 0.930
_diffrn_reflns_limit_h_max 14
_diffrn_reflns_limit_h_min -15
_diffrn_reflns_limit_k_max 15
_diffrn_reflns_limit_k_min -15
_diffrn_reflns_limit_l_max 26
_diffrn_reflns_limit_l_min -26
_diffrn_reflns_number 30834
_diffrn_reflns_point_group_measured_fraction_full 1.000
_diffrn_reflns_point_group_measured_fraction_max 0.930
_diffrn_reflns_theta_full 25.000
_diffrn_reflns_theta_max 33.132
_diffrn_reflns_theta_min 1.217
_exptl_absorpt_coefficient_mu 0.353
_exptl_absorpt_correction_T_max .7465
_exptl_absorpt_correction_T_min .6785
_exptl_absorpt_correction_type empirical
_exptl_absorpt_process_details sadabs
_exptl_crystal_colour yellow
_exptl_crystal_density_diffrn 1.276
_exptl_crystal_description plate
_exptl_crystal_F_000 698
_exptl_crystal_size_max 0.320
_exptl_crystal_size_mid 0.180
_exptl_crystal_size_min 0.120
_platon_squeeze_details
;
The unit cell contains one toluene molecule, which has been treated 
as a diffuse contribution to the overall scattering without specific 
atom positions by SQUEEZE/PLATON.
See: (a) A.L.Spek (2005) PLATON, A Multipurpose Crystallographic Tool, 
Utrecht University, Utrecht, The Netherlands.
(b) A.L.Spek, J.Appl.Cryst. 2003, 36, 7-13.
;
_refine_diff_density_max 0.730
_refine_diff_density_min -0.272
_refine_diff_density_rms 0.066
_refine_ls_extinction_method none
_refine_ls_goodness_of_fit_ref 1.078
_refine_ls_hydrogen_treatment constr
_refine_ls_matrix_type full
_refine_ls_number_parameters 364
_refine_ls_number_reflns 12023
_refine_ls_number_restraints 0
_refine_ls_restrained_S_all 1.078
_refine_ls_R_factor_all 0.0326
_refine_ls_R_factor_gt 0.0286
_refine_ls_shift/su_max 0.005
_refine_ls_shift/su_mean 0.000
_refine_ls_structure_factor_coef Fsqd
_refine_ls_weighting_details 'w=1/[\s^2^(Fo^2^)+(0.0423P)^2^+0.2183P] where P=(Fo^2^+2Fc^2^)/3'
_refine_ls_weighting_scheme calc
_refine_ls_wR_factor_gt 0.0745
_refine_ls_wR_factor_ref 0.0762
_reflns_Friedel_coverage 0.000
_reflns_number_gt 10860
_reflns_number_total 12023
_reflns_threshold_expression 'I > 2\s(I)'
_cod_data_source_file om6b00522_si_002.cif
_cod_data_source_block zrcnad-sr
_cod_original_formula_sum 'C40.50 H59 N Zr'
_cod_database_code 4086730
_shelx_shelxl_version_number 2014/7
_shelx_space_group_comment
; 
The symmetry employed for this shelxl refinement is uniquely defined 
by the following loop, which should always be used as a source of 
symmetry information in preference to the above space-group names. 
They are only intended as comments. 
;
_shelx_estimated_absorpt_t_min 0.895
_shelx_estimated_absorpt_t_max 0.959

loop_
_space_group_symop_operation_xyz
'x, y, z'
'-x, -y, -z'

loop_
_atom_site_label
_atom_site_type_symbol
_atom_site_fract_x
_atom_site_fract_y
_atom_site_fract_z
_atom_site_U_iso_or_equiv
_atom_site_adp_type
_atom_site_occupancy
_atom_site_site_symmetry_order
_atom_site_calc_flag
_atom_site_refinement_flags_posn
_atom_site_refinement_flags_adp
Zr Zr 0.38584(2) 0.70679(2) 0.74626(2) 0.01057(3) Uani 1 1 d . .
N1 N 0.20885(9) 0.56618(8) 0.79004(5) 0.01309(15) Uani 1 1 d . .
C1 C 0.25567(11) 0.67203(10) 0.83507(6) 0.01461(18) Uani 1 1 d . .
C2 C 0.22301(13) 0.73112(11) 0.90999(7) 0.0196(2) Uani 1 1 d . .
H2A H 0.2725 0.6914 0.9563 0.024 Uiso 1 1 calc R U
H2B H 0.1226 0.7092 0.9085 0.024 Uiso 1 1 calc R U
C3 C 0.26336(12) 0.87992(10) 0.92134(6) 0.01600(19) Uani 1 1 d . .
C4 C 0.36763(11) 0.94570(10) 0.89248(6) 0.01372(18) Uani 1 1 d . .
C5 C 0.46167(11) 0.88321(10) 0.84679(6) 0.01459(18) Uani 1 1 d . .
H5A H 0.5332 0.8530 0.8873 0.018 Uiso 1 1 calc R U
H5B H 0.5099 0.9554 0.8218 0.018 Uiso 1 1 calc R U
C6 C 0.18278(14) 0.94489(12) 0.97528(8) 0.0249(2) Uani 1 1 d . .
H6A H 0.2025 1.0409 0.9748 0.037 Uiso 1 1 calc R U
H6B H 0.2100 0.9201 1.0299 0.037 Uiso 1 1 calc R U
H6C H 0.0836 0.9157 0.9561 0.037 Uiso 1 1 calc R U
C7 C 0.41108(12) 1.09276(10) 0.91623(7) 0.0178(2) Uani 1 1 d . .
H7A H 0.3288 1.1369 0.9106 0.027 Uiso 1 1 calc R U
H7B H 0.4715 1.1301 0.8814 0.027 Uiso 1 1 calc R U
H7C H 0.4609 1.1059 0.9719 0.027 Uiso 1 1 calc R U
C10 C 0.09684(10) 0.45804(10) 0.79953(6) 0.01365(17) Uani 1 1 d . .
C11 C 0.09079(12) 0.34163(10) 0.73795(7) 0.0179(2) Uani 1 1 d . .
H11A H 0.1811 0.3088 0.7463 0.021 Uiso 1 1 calc R U
H11B H 0.0724 0.3715 0.6834 0.021 Uiso 1 1 calc R U
C12 C 0.12381(11) 0.40912(11) 0.88384(7) 0.01648(19) Uani 1 1 d . .
H12A H 0.2145 0.3771 0.8940 0.020 Uiso 1 1 calc R U
H12B H 0.1269 0.4831 0.9242 0.020 Uiso 1 1 calc R U
C13 C 0.00924(12) 0.29687(11) 0.89184(7) 0.0197(2) Uani 1 1 d . .
H13A H 0.0286 0.2660 0.9467 0.024 Uiso 1 1 calc R U
C14 C 0.00531(12) 0.18192(11) 0.82986(8) 0.0215(2) Uani 1 1 d . .
H14A H 0.0950 0.1480 0.8392 0.026 Uiso 1 1 calc R U
H14B H -0.0678 0.1093 0.8350 0.026 Uiso 1 1 calc R U
C15 C -0.02384(13) 0.22901(11) 0.74579(8) 0.0216(2) Uani 1 1 d . .
H15A H -0.0262 0.1540 0.7054 0.026 Uiso 1 1 calc R U
C16 C -0.04485(11) 0.50705(11) 0.78544(8) 0.0201(2) Uani 1 1 d . .
H16A H -0.0429 0.5820 0.8249 0.024 Uiso 1 1 calc R U
H16B H -0.0644 0.5385 0.7314 0.024 Uiso 1 1 calc R U
C17 C -0.16357(13) 0.27981(13) 0.73153(9) 0.0279(3) Uani 1 1 d . .
H17A H -0.2379 0.2079 0.7361 0.033 Uiso 1 1 calc R U
H17B H -0.1835 0.3095 0.6770 0.033 Uiso 1 1 calc R U
C18 C -0.15972(12) 0.39505(12) 0.79345(9) 0.0251(2) Uani 1 1 d . .
H18A H -0.2509 0.4282 0.7840 0.030 Uiso 1 1 calc R U
C19 C -0.13055(13) 0.34793(13) 0.87776(9) 0.0259(2) Uani 1 1 d . .
H19A H -0.1286 0.4218 0.9179 0.031 Uiso 1 1 calc R U
H19B H -0.2047 0.2766 0.8834 0.031 Uiso 1 1 calc R U
C20 C 0.38720(12) 0.86780(12) 0.63346(7) 0.0187(2) Uani 1 1 d . .
C21 C 0.32029(13) 0.74277(12) 0.59562(6) 0.0202(2) Uani 1 1 d . .
C22 C 0.19608(12) 0.71097(11) 0.62375(6) 0.0181(2) Uani 1 1 d . .
C23 C 0.18361(11) 0.81748(10) 0.67784(6) 0.01518(18) Uani 1 1 d . .
C24 C 0.30088(11) 0.91399(10) 0.68269(6) 0.01508(18) Uani 1 1 d . .
C25 C 0.51322(15) 0.95087(15) 0.61621(9) 0.0303(3) Uani 1 1 d . .
H25A H 0.4879 1.0337 0.5962 0.045 Uiso 1 1 calc R U
H25B H 0.5501 0.9028 0.5758 0.045 Uiso 1 1 calc R U
H25C H 0.5836 0.9702 0.6654 0.045 Uiso 1 1 calc R U
C26 C 0.35173(18) 0.67172(16) 0.52304(8) 0.0345(3) Uani 1 1 d . .
H26A H 0.2793 0.6780 0.4765 0.052 Uiso 1 1 calc R U
H26B H 0.3551 0.5787 0.5322 0.052 Uiso 1 1 calc R U
H26C H 0.4413 0.7123 0.5132 0.052 Uiso 1 1 calc R U
C27 C 0.08713(15) 0.59629(13) 0.58959(8) 0.0302(3) Uani 1 1 d . .
H27A H 0.0384 0.6148 0.5370 0.045 Uiso 1 1 calc R U
H27B H 0.0212 0.5821 0.6253 0.045 Uiso 1 1 calc R U
H27C H 0.1306 0.5169 0.5841 0.045 Uiso 1 1 calc R U
C28 C 0.05930(12) 0.83624(12) 0.71257(7) 0.0215(2) Uani 1 1 d . .
H28A H 0.0015 0.8890 0.6783 0.032 Uiso 1 1 calc R U
H28B H 0.0892 0.8820 0.7661 0.032 Uiso 1 1 calc R U
H28C H 0.0060 0.7500 0.7160 0.032 Uiso 1 1 calc R U
C29 C 0.31615(14) 1.05257(11) 0.71859(7) 0.0226(2) Uani 1 1 d . .
H29A H 0.2760 1.1079 0.6782 0.034 Uiso 1 1 calc R U
H29B H 0.4144 1.0863 0.7376 0.034 Uiso 1 1 calc R U
H29C H 0.2680 1.0544 0.7636 0.034 Uiso 1 1 calc R U
C30 C 0.51759(11) 0.51845(10) 0.71494(7) 0.01572(19) Uani 1 1 d . .
C31 C 0.51882(11) 0.51515(10) 0.79811(7) 0.01513(18) Uani 1 1 d . .
C32 C 0.60154(11) 0.62946(11) 0.83835(6) 0.01573(19) Uani 1 1 d . .
C33 C 0.65446(11) 0.70590(10) 0.78093(7) 0.01605(19) Uani 1 1 d . .
C34 C 0.60607(11) 0.63481(11) 0.70492(7) 0.01616(19) Uani 1 1 d . .
C35 C 0.45827(14) 0.40509(12) 0.65323(8) 0.0254(2) Uani 1 1 d . .
H35A H 0.5120 0.3322 0.6631 0.038 Uiso 1 1 calc R U
H35B H 0.4623 0.4337 0.5999 0.038 Uiso 1 1 calc R U
H35C H 0.3619 0.3754 0.6565 0.038 Uiso 1 1 calc R U
C36 C 0.46710(12) 0.39933(12) 0.83911(8) 0.0239(2) Uani 1 1 d . .
H36A H 0.5428 0.3490 0.8565 0.036 Uiso 1 1 calc R U
H36B H 0.3923 0.3427 0.8020 0.036 Uiso 1 1 calc R U
H36C H 0.4323 0.4304 0.8857 0.036 Uiso 1 1 calc R U
C37 C 0.64508(14) 0.65285(13) 0.92765(7) 0.0258(3) Uani 1 1 d . .
H37A H 0.7001 0.5851 0.9479 0.039 Uiso 1 1 calc R U
H37B H 0.5628 0.6485 0.9517 0.039 Uiso 1 1 calc R U
H37C H 0.7007 0.7402 0.9416 0.039 Uiso 1 1 calc R U
C38 C 0.76013(12) 0.82816(12) 0.80018(8) 0.0243(2) Uani 1 1 d . .
H38A H 0.8504 0.8040 0.8231 0.037 Uiso 1 1 calc R U
H38B H 0.7325 0.8884 0.8388 0.037 Uiso 1 1 calc R U
H38C H 0.7665 0.8718 0.7512 0.037 Uiso 1 1 calc R U
C39 C 0.66678(14) 0.66086(14) 0.63207(8) 0.0256(2) Uani 1 1 d . .
H39A H 0.7550 0.6265 0.6372 0.038 Uiso 1 1 calc R U
H39B H 0.6822 0.7561 0.6271 0.038 Uiso 1 1 calc R U
H39C H 0.6027 0.6170 0.5844 0.038 Uiso 1 1 calc R U

loop_
_atom_site_aniso_label
_atom_site_aniso_U_11
_atom_site_aniso_U_22
_atom_site_aniso_U_33
_atom_site_aniso_U_23
_atom_site_aniso_U_13
_atom_site_aniso_U_12
Zr 0.01288(5) 0.00922(5) 0.00992(5) 0.00034(3) 0.00271(3) 0.00226(3)
N1 0.0133(4) 0.0113(4) 0.0150(4) 0.0019(3) 0.0033(3) 0.0023(3)
C1 0.0178(5) 0.0122(4) 0.0143(4) 0.0013(3) 0.0048(4) 0.0016(4)
C2 0.0280(6) 0.0145(5) 0.0175(5) -0.0020(4) 0.0120(4) -0.0017(4)
C3 0.0221(5) 0.0135(4) 0.0129(4) -0.0011(3) 0.0051(4) 0.0032(4)
C4 0.0187(5) 0.0105(4) 0.0116(4) -0.0003(3) 0.0014(3) 0.0033(3)
C5 0.0165(4) 0.0119(4) 0.0151(4) -0.0006(3) 0.0028(4) 0.0022(3)
C6 0.0346(7) 0.0196(5) 0.0245(6) -0.0021(4) 0.0161(5) 0.0050(5)
C7 0.0246(5) 0.0109(4) 0.0172(5) -0.0007(4) 0.0028(4) 0.0033(4)
C10 0.0134(4) 0.0112(4) 0.0167(4) 0.0018(3) 0.0039(3) 0.0014(3)
C11 0.0205(5) 0.0128(4) 0.0194(5) -0.0012(4) 0.0039(4) 0.0007(4)
C12 0.0166(5) 0.0149(4) 0.0174(5) 0.0028(4) 0.0035(4) -0.0004(4)
C13 0.0187(5) 0.0164(5) 0.0247(5) 0.0059(4) 0.0065(4) 0.0004(4)
C14 0.0203(5) 0.0123(5) 0.0318(6) 0.0050(4) 0.0051(4) 0.0006(4)
C15 0.0221(5) 0.0136(5) 0.0261(6) -0.0009(4) 0.0014(4) -0.0018(4)
C16 0.0155(5) 0.0160(5) 0.0298(6) 0.0059(4) 0.0043(4) 0.0046(4)
C17 0.0178(5) 0.0242(6) 0.0356(7) 0.0059(5) -0.0054(5) -0.0046(4)
C18 0.0131(5) 0.0217(6) 0.0414(7) 0.0090(5) 0.0050(5) 0.0035(4)
C19 0.0208(5) 0.0223(6) 0.0386(7) 0.0074(5) 0.0144(5) 0.0036(4)
C20 0.0231(5) 0.0210(5) 0.0146(5) 0.0067(4) 0.0071(4) 0.0056(4)
C21 0.0301(6) 0.0220(5) 0.0107(4) 0.0016(4) 0.0041(4) 0.0111(4)
C22 0.0241(5) 0.0154(5) 0.0127(4) 0.0007(4) -0.0024(4) 0.0039(4)
C23 0.0171(5) 0.0145(4) 0.0141(4) 0.0030(3) 0.0018(4) 0.0043(4)
C24 0.0201(5) 0.0128(4) 0.0126(4) 0.0026(3) 0.0026(4) 0.0038(4)
C25 0.0298(6) 0.0334(7) 0.0336(7) 0.0167(6) 0.0161(5) 0.0061(5)
C26 0.0509(9) 0.0427(8) 0.0141(5) -0.0016(5) 0.0062(5) 0.0240(7)
C27 0.0371(7) 0.0210(6) 0.0237(6) -0.0013(5) -0.0110(5) -0.0022(5)
C28 0.0182(5) 0.0234(5) 0.0253(6) 0.0076(4) 0.0053(4) 0.0079(4)
C29 0.0357(6) 0.0121(5) 0.0195(5) 0.0031(4) 0.0019(5) 0.0054(4)
C30 0.0155(4) 0.0127(4) 0.0192(5) -0.0020(4) 0.0038(4) 0.0038(4)
C31 0.0139(4) 0.0134(4) 0.0196(5) 0.0040(4) 0.0046(4) 0.0048(3)
C32 0.0155(4) 0.0163(5) 0.0161(5) 0.0012(4) 0.0022(4) 0.0066(4)
C33 0.0139(4) 0.0136(4) 0.0211(5) 0.0000(4) 0.0045(4) 0.0027(4)
C34 0.0168(5) 0.0163(5) 0.0177(5) 0.0017(4) 0.0076(4) 0.0047(4)
C35 0.0283(6) 0.0185(5) 0.0268(6) -0.0081(4) 0.0015(5) 0.0042(5)
C36 0.0180(5) 0.0215(5) 0.0352(7) 0.0136(5) 0.0073(5) 0.0057(4)
C37 0.0318(6) 0.0292(6) 0.0166(5) 0.0006(4) -0.0011(4) 0.0146(5)
C38 0.0169(5) 0.0177(5) 0.0368(7) -0.0037(5) 0.0060(5) -0.0015(4)
C39 0.0258(6) 0.0327(6) 0.0237(6) 0.0064(5) 0.0138(5) 0.0091(5)

loop_
_atom_type_symbol
_atom_type_description
_atom_type_scat_dispersion_real
_atom_type_scat_dispersion_imag
_atom_type_scat_source
C C 0.0033 0.0016 'International Tables Vol C Tables 4.2.6.8 and 6.1.1.4'
H H 0.0000 0.0000 'International Tables Vol C Tables 4.2.6.8 and 6.1.1.4'
N N 0.0061 0.0033 'International Tables Vol C Tables 4.2.6.8 and 6.1.1.4'
Zr Zr -2.9673 0.5597 'International Tables Vol C Tables 4.2.6.8 and 6.1.1.4'

loop_
_geom_angle_atom_site_label_1
_geom_angle_atom_site_label_2
_geom_angle_atom_site_label_3
_geom_angle
C1 Zr C5 74.11(4)
C1 Zr N1 32.03(3)
C5 Zr N1 106.05(3)
C1 Zr C22 98.74(4)
C5 Zr C22 124.07(4)
N1 Zr C22 82.96(3)
C1 Zr C30 115.83(4)
C5 Zr C30 127.09(4)
N1 Zr C30 94.19(3)
C22 Zr C30 106.31(4)
C1 Zr C23 82.89(4)
C5 Zr C23 92.63(4)
N1 Zr C23 83.78(3)
C22 Zr C23 32.33(3)
C30 Zr C23 138.62(3)
C1 Zr C21 130.49(4)
C5 Zr C21 122.81(4)
N1 Zr C21 112.15(4)
C22 Zr C21 31.87(4)
C30 Zr C21 91.09(4)
C23 Zr C21 52.89(4)
C1 Zr C34 140.75(4)
C5 Zr C34 107.10(4)
N1 Zr C34 125.86(3)
C22 Zr C34 110.83(4)
C30 Zr C34 31.97(3)
C23 Zr C34 135.13(3)
C21 Zr C34 83.02(4)
C1 Zr C20 133.08(4)
C5 Zr C20 91.64(4)
N1 Zr C20 134.04(3)
C22 Zr C20 52.81(4)
C30 Zr C20 108.43(4)
C23 Zr C20 52.74(4)
C21 Zr C20 31.73(4)
C34 Zr C20 86.05(4)
C1 Zr C24 102.26(4)
C5 Zr C24 74.37(3)
N1 Zr C24 113.42(3)
C22 Zr C24 52.60(3)
C30 Zr C24 139.68(3)
C23 Zr C24 31.65(3)
C21 Zr C24 52.19(3)
C34 Zr C24 116.03(3)
C20 Zr C24 31.48(3)
C1 Zr C31 89.20(4)
C5 Zr C31 105.07(4)
N1 Zr C31 78.69(3)
C22 Zr C31 130.60(4)
C30 Zr C31 31.84(3)
C23 Zr C31 157.88(4)
C21 Zr C31 122.65(3)
C34 Zr C31 52.02(3)
C20 Zr C31 137.64(3)
C24 Zr C31 167.71(3)
C1 Zr C33 121.89(4)
C5 Zr C33 77.27(4)
N1 Zr C33 128.13(3)
C22 Zr C33 138.90(4)
C30 Zr C33 52.67(3)
C23 Zr C33 147.99(3)
C21 Zr C33 107.56(4)
C34 Zr C33 31.47(3)
C20 Zr C33 96.73(4)
C24 Zr C33 117.02(3)
C31 Zr C33 51.76(3)
C1 N1 C10 128.18(9)
C1 N1 Zr 65.48(6)
C10 N1 Zr 166.32(7)
N1 C1 C2 134.37(10)
N1 C1 Zr 82.49(6)
C2 C1 Zr 143.13(8)
C1 C2 C3 112.71(9)
C1 C2 H2A 109.0
C3 C2 H2A 109.0
C1 C2 H2B 109.0
C3 C2 H2B 109.0
H2A C2 H2B 107.8
C4 C3 C6 123.55(10)
C4 C3 C2 123.79(10)
C6 C3 C2 112.42(9)
C3 C4 C5 125.42(9)
C3 C4 C7 119.34(9)
C5 C4 C7 114.66(9)
C4 C5 Zr 124.23(7)
C4 C5 H5A 106.3
Zr C5 H5A 106.3
C4 C5 H5B 106.3
Zr C5 H5B 106.3
H5A C5 H5B 106.4
C3 C6 H6A 109.5
C3 C6 H6B 109.5
H6A C6 H6B 109.5
C3 C6 H6C 109.5
H6A C6 H6C 109.5
H6B C6 H6C 109.5
C4 C7 H7A 109.5
C4 C7 H7B 109.5
H7A C7 H7B 109.5
C4 C7 H7C 109.5
H7A C7 H7C 109.5
H7B C7 H7C 109.5
N1 C10 C11 109.31(8)
N1 C10 C12 111.38(8)
C11 C10 C12 108.71(9)
N1 C10 C16 110.57(8)
C11 C10 C16 108.50(9)
C12 C10 C16 108.31(9)
C10 C11 C15 110.64(9)
C10 C11 H11A 109.5
C15 C11 H11A 109.5
C10 C11 H11B 109.5
C15 C11 H11B 109.5
H11A C11 H11B 108.1
C13 C12 C10 110.54(9)
C13 C12 H12A 109.5
C10 C12 H12A 109.5
C13 C12 H12B 109.5
C10 C12 H12B 109.5
H12A C12 H12B 108.1
C14 C13 C19 109.59(10)
C14 C13 C12 109.51(9)
C19 C13 C12 109.29(9)
C14 C13 H13A 109.5
C19 C13 H13A 109.5
C12 C13 H13A 109.5
C15 C14 C13 109.59(9)
C15 C14 H14A 109.8
C13 C14 H14A 109.8
C15 C14 H14B 109.8
C13 C14 H14B 109.8
H14A C14 H14B 108.2
C14 C15 C17 109.36(11)
C14 C15 C11 109.51(9)
C17 C15 C11 109.26(10)
C14 C15 H15A 109.6
C17 C15 H15A 109.6
C11 C15 H15A 109.6
C18 C16 C10 110.38(9)
C18 C16 H16A 109.6
C10 C16 H16A 109.6
C18 C16 H16B 109.6
C10 C16 H16B 109.6
H16A C16 H16B 108.1
C15 C17 C18 109.51(10)
C15 C17 H17A 109.8
C18 C17 H17A 109.8
C15 C17 H17B 109.8
C18 C17 H17B 109.8
H17A C17 H17B 108.2
C17 C18 C19 109.53(10)
C17 C18 C16 109.45(11)
C19 C18 C16 109.53(10)
C17 C18 H18A 109.4
C19 C18 H18A 109.4
C16 C18 H18A 109.4
C13 C19 C18 109.23(10)
C13 C19 H19A 109.8
C18 C19 H19A 109.8
C13 C19 H19B 109.8
C18 C19 H19B 109.8
H19A C19 H19B 108.3
C24 C20 C21 107.52(10)
C24 C20 C25 123.62(11)
C21 C20 C25 128.11(11)
C24 C20 Zr 74.27(6)
C21 C20 Zr 73.57(6)
C25 C20 Zr 125.63(8)
C22 C21 C20 108.04(10)
C22 C21 C26 123.32(12)
C20 C21 C26 126.81(12)
C22 C21 Zr 72.31(6)
C20 C21 Zr 74.70(6)
C26 C21 Zr 130.90(8)
C21 C22 C23 108.20(10)
C21 C22 C27 124.03(11)
C23 C22 C27 126.87(12)
C21 C22 Zr 75.81(6)
C23 C22 Zr 74.46(6)
C27 C22 Zr 124.41(8)
C24 C23 C22 107.44(10)
C24 C23 C28 125.03(10)
C22 C23 C28 126.76(10)
C24 C23 Zr 75.87(6)
C22 C23 Zr 73.21(6)
C28 C23 Zr 124.54(7)
C23 C24 C20 108.77(10)
C23 C24 C29 125.24(10)
C20 C24 C29 124.71(10)
C23 C24 Zr 72.47(6)
C20 C24 Zr 74.25(6)
C29 C24 Zr 129.64(7)
C20 C25 H25A 109.5
C20 C25 H25B 109.5
H25A C25 H25B 109.5
C20 C25 H25C 109.5
H25A C25 H25C 109.5
H25B C25 H25C 109.5
C21 C26 H26A 109.5
C21 C26 H26B 109.5
H26A C26 H26B 109.5
C21 C26 H26C 109.5
H26A C26 H26C 109.5
H26B C26 H26C 109.5
C22 C27 H27A 109.5
C22 C27 H27B 109.5
H27A C27 H27B 109.5
C22 C27 H27C 109.5
H27A C27 H27C 109.5
H27B C27 H27C 109.5
C23 C28 H28A 109.5
C23 C28 H28B 109.5
H28A C28 H28B 109.5
C23 C28 H28C 109.5
H28A C28 H28C 109.5
H28B C28 H28C 109.5
C24 C29 H29A 109.5
C24 C29 H29B 109.5
H29A C29 H29B 109.5
C24 C29 H29C 109.5
H29A C29 H29C 109.5
H29B C29 H29C 109.5
C31 C30 C34 107.27(9)
C31 C30 C35 124.72(10)
C34 C30 C35 126.80(10)
C31 C30 Zr 76.27(6)
C34 C30 Zr 75.80(6)
C35 C30 Zr 123.75(8)
C32 C31 C30 108.62(9)
C32 C31 C36 123.82(10)
C30 C31 C36 126.43(10)
C32 C31 Zr 76.00(6)
C30 C31 Zr 71.89(6)
C36 C31 Zr 127.83(7)
C31 C32 C33 108.33(9)
C31 C32 C37 124.46(11)
C33 C32 C37 126.39(11)
C31 C32 Zr 73.17(6)
C33 C32 Zr 73.39(6)
C37 C32 Zr 127.45(7)
C34 C33 C32 107.51(9)
C34 C33 C38 126.66(10)
C32 C33 C38 125.17(10)
C34 C33 Zr 73.45(6)
C32 C33 Zr 75.36(6)
C38 C33 Zr 124.27(7)
C33 C34 C30 108.16(9)
C33 C34 C39 124.54(11)
C30 C34 C39 125.61(10)
C33 C34 Zr 75.08(6)
C30 C34 Zr 72.23(6)
C39 C34 Zr 130.30(8)
C30 C35 H35A 109.5
C30 C35 H35B 109.5
H35A C35 H35B 109.5
C30 C35 H35C 109.5
H35A C35 H35C 109.5
H35B C35 H35C 109.5
C31 C36 H36A 109.5
C31 C36 H36B 109.5
H36A C36 H36B 109.5
C31 C36 H36C 109.5
H36A C36 H36C 109.5
H36B C36 H36C 109.5
C32 C37 H37A 109.5
C32 C37 H37B 109.5
H37A C37 H37B 109.5
C32 C37 H37C 109.5
H37A C37 H37C 109.5
H37B C37 H37C 109.5
C33 C38 H38A 109.5
C33 C38 H38B 109.5
H38A C38 H38B 109.5
C33 C38 H38C 109.5
H38A C38 H38C 109.5
H38B C38 H38C 109.5
C34 C39 H39A 109.5
C34 C39 H39B 109.5
H39A C39 H39B 109.5
C34 C39 H39C 109.5
H39A C39 H39C 109.5
H39B C39 H39C 109.5

loop_
_geom_bond_atom_site_label_1
_geom_bond_atom_site_label_2
_geom_bond_distance
Zr C1 2.1876(11)
Zr C5 2.3665(10)
Zr N1 2.3838(9)
Zr C22 2.5509(11)
Zr C30 2.5625(10)
Zr C23 2.5672(10)
Zr C21 2.5958(11)
Zr C34 2.6086(11)
Zr C20 2.6103(11)
Zr C24 2.6107(10)
Zr C31 2.6190(10)
Zr C33 2.6296(11)
N1 C1 1.2752(13)
N1 C10 1.5030(13)
C1 C2 1.4951(15)
C2 C3 1.5182(15)
C2 H2A 0.9900
C2 H2B 0.9900
C3 C4 1.3486(15)
C3 C6 1.5129(16)
C4 C5 1.5085(15)
C4 C7 1.5234(15)
C5 H5A 0.9900
C5 H5B 0.9900
C6 H6A 0.9800
C6 H6B 0.9800
C6 H6C 0.9800
C7 H7A 0.9800
C7 H7B 0.9800
C7 H7C 0.9800
C10 C11 1.5344(15)
C10 C12 1.5410(15)
C10 C16 1.5414(15)
C11 C15 1.5422(16)
C11 H11A 0.9900
C11 H11B 0.9900
C12 C13 1.5400(15)
C12 H12A 0.9900
C12 H12B 0.9900
C13 C14 1.5321(17)
C13 C19 1.5337(17)
C13 H13A 1.0000
C14 C15 1.5308(18)
C14 H14A 0.9900
C14 H14B 0.9900
C15 C17 1.5320(18)
C15 H15A 1.0000
C16 C18 1.5404(16)
C16 H16A 0.9900
C16 H16B 0.9900
C17 C18 1.534(2)
C17 H17A 0.9900
C17 H17B 0.9900
C18 C19 1.5348(19)
C18 H18A 1.0000
C19 H19A 0.9900
C19 H19B 0.9900
C20 C24 1.4163(15)
C20 C21 1.4232(17)
C20 C25 1.5062(17)
C21 C22 1.4139(17)
C21 C26 1.5078(17)
C22 C23 1.4250(15)
C22 C27 1.4989(17)
C23 C24 1.4128(15)
C23 C28 1.4988(16)
C24 C29 1.4939(15)
C25 H25A 0.9800
C25 H25B 0.9800
C25 H25C 0.9800
C26 H26A 0.9800
C26 H26B 0.9800
C26 H26C 0.9800
C27 H27A 0.9800
C27 H27B 0.9800
C27 H27C 0.9800
C28 H28A 0.9800
C28 H28B 0.9800
C28 H28C 0.9800
C29 H29A 0.9800
C29 H29B 0.9800
C29 H29C 0.9800
C30 C31 1.4222(15)
C30 C34 1.4248(15)
C30 C35 1.5033(16)
C31 C32 1.4023(15)
C31 C36 1.4949(16)
C32 C33 1.4235(15)
C32 C37 1.5033(16)
C33 C34 1.4206(15)
C33 C38 1.5035(16)
C34 C39 1.5047(16)
C35 H35A 0.9800
C35 H35B 0.9800
C35 H35C 0.9800
C36 H36A 0.9800
C36 H36B 0.9800
C36 H36C 0.9800
C37 H37A 0.9800
C37 H37B 0.9800
C37 H37C 0.9800
C38 H38A 0.9800
C38 H38B 0.9800
C38 H38C 0.9800
C39 H39A 0.9800
C39 H39B 0.9800
C39 H39C 0.9800

loop_
_platon_squeeze_void_nr
_platon_squeeze_void_average_x
_platon_squeeze_void_average_y
_platon_squeeze_void_average_z
_platon_squeeze_void_volume
_platon_squeeze_void_count_electrons
_platon_squeeze_void_content
1 0.000 0.000 0.500 174 53 ' '
